data_7221813
loop_
_publ_author_name
'Xi, Chanjuan'
'Zhou, Yiqing'
'Wang, Sheng'
'Chen, Chao'

_publ_section_title
;
 Copper-Mediated Reaction of Oxazirconacyclopentenes with
 Dichlorophenylphosphine: A New Pathway for the Formation of
 1,2-oxaphosphole Derivatives
;
_journal_name_full 'RSC Adv.'
_journal_paper_doi 10.1039/C5RA13818C
_journal_year 2015
_chemical_formula_sum 'C25 H23 Br2 O P S'
_chemical_formula_weight 562.28
_chemical_name_systematic
;
 ?
;
_space_group_IT_number 14
_symmetry_cell_setting monoclinic
_symmetry_space_group_name_Hall '-P 2ybc'
_symmetry_space_group_name_H-M 'P 1 21/c 1'
_atom_sites_solution_hydrogens geom
_atom_sites_solution_primary direct
_atom_sites_solution_secondary difmap
_audit_creation_method SHELXL-97
_audit_update_record
;
2015-07-11 deposited with the CCDC.
2015-08-17 downloaded from the CCDC.
;
_cell_angle_alpha 90.00
_cell_angle_beta 110.00(3)
_cell_angle_gamma 90.00
_cell_formula_units_Z 8
_cell_length_a 21.402(4)
_cell_length_b 15.012(3)
_cell_length_c 15.999(3)
_cell_measurement_temperature 173(2)
_cell_measurement_theta_max 27.46
_cell_measurement_theta_min 1.01
_cell_volume 4830.3(18)
_computing_cell_refinement 'CrystalClear (Rigaku Inc., 2007)'
_computing_data_collection 'CrystalClear (Rigaku Inc., 2007)'
_computing_data_reduction 'CrystalClear (Rigaku Inc., 2007)'
_computing_molecular_graphics 'XP in Siemens SHELXTL (Sheldrick, 1994)'
_computing_publication_material 'SHELX97 (Sheldrick, 1997)'
_computing_structure_refinement 'SHELXL-97 (Sheldrick, 1997)'
_computing_structure_solution 'SHELXS-97 (Sheldrick, 1990)'
_diffrn_ambient_temperature 173(2)
_diffrn_measured_fraction_theta_full 0.988
_diffrn_measured_fraction_theta_max 0.988
_diffrn_measurement_device_type 'MM007-HF CCD(Saturn 724+)'
_diffrn_measurement_method '\w scans at fixed \c = 45\%'
_diffrn_radiation_monochromator graphite
_diffrn_radiation_source 'fine-focus sealed tube'
_diffrn_radiation_type MoK\a
_diffrn_radiation_wavelength 0.71073
_diffrn_reflns_av_R_equivalents 0.1049
_diffrn_reflns_av_sigmaI/netI 0.1031
_diffrn_reflns_limit_h_max 27
_diffrn_reflns_limit_h_min -27
_diffrn_reflns_limit_k_max 18
_diffrn_reflns_limit_k_min -19
_diffrn_reflns_limit_l_max 20
_diffrn_reflns_limit_l_min -20
_diffrn_reflns_number 31868
_diffrn_reflns_theta_full 27.46
_diffrn_reflns_theta_max 27.46
_diffrn_reflns_theta_min 1.01
_diffrn_standards_decay_% none
_diffrn_standards_interval_count none
_diffrn_standards_interval_time none
_diffrn_standards_number none
_exptl_absorpt_coefficient_mu 3.524
_exptl_absorpt_correction_T_max 1.0000
_exptl_absorpt_correction_T_min 0.2176
_exptl_absorpt_correction_type empirical
_exptl_absorpt_process_details 'SADABS (Sheldrick, 1996)'
_exptl_crystal_colour Colorless
_exptl_crystal_density_diffrn 1.546
_exptl_crystal_density_method 'not measured'
_exptl_crystal_description block
_exptl_crystal_F_000 2256
_exptl_crystal_size_max 0.744
_exptl_crystal_size_mid 0.667
_exptl_crystal_size_min 0.174
_refine_diff_density_max 1.075
_refine_diff_density_min -1.149
_refine_diff_density_rms 0.142
_refine_ls_extinction_method none
_refine_ls_goodness_of_fit_ref 1.077
_refine_ls_hydrogen_treatment constr
_refine_ls_matrix_type full
_refine_ls_number_parameters 541
_refine_ls_number_reflns 10929
_refine_ls_number_restraints 0
_refine_ls_restrained_S_all 1.077
_refine_ls_R_factor_gt 0.0879
_refine_ls_shift/su_max 0.001
_refine_ls_shift/su_mean 0.000
_refine_ls_structure_factor_coef Fsqd
_refine_ls_weighting_details 'calc w=1/[\s^2^(Fo^2^)+(0.0966P)^2^+15.9920P] where P=(Fo^2^+2Fc^2^)/3'
_refine_ls_weighting_scheme calc
_refine_ls_wR_factor_gt 0.2124
_refine_ls_wR_factor_ref 0.2310
_reflns_number_gt 8700
_reflns_number_total 10929
_reflns_threshold_expression >2sigma(I)
_cod_data_source_file c5ra13818c2.cif
_cod_data_source_block b
_cod_depositor_comments
;
The following automatic conversions were performed:

'_symmetry_cell_setting' value 'Monoclinic' changed to 'monoclinic'
according to
/usr/data/users/saulius/crontab/automatic-downloads/rss-feeds/RSC/lib/dictionaries/cif_core.dic
dictionary named 'cif_core.dic' version 2.4.2 from 2011-04-26.

Automatic conversion script
Id: cif_fix_values 3271 2015-04-21 07:52:19Z andrius 
;
_cod_original_cell_volume 4830.2(17)
_cod_original_sg_symbol_H-M P2(1)/c
_cod_database_code 7221813
_refine_ls_r_factor_ref 0.1111

loop_
_symmetry_equiv_pos_as_xyz
'x, y, z'
'-x, y+1/2, -z+1/2'
'-x, -y, -z'
'x, -y-1/2, z-1/2'

loop_
_atom_site_label
_atom_site_type_symbol
_atom_site_fract_x
_atom_site_fract_y
_atom_site_fract_z
_atom_site_U_iso_or_equiv
_atom_site_adp_type
_atom_site_occupancy
_atom_site_symmetry_multiplicity
_atom_site_calc_flag
_atom_site_refinement_flags
Br1 Br 0.23924(3) -0.00505(5) 0.10580(5) 0.03376(19) Uani 1 1 d .
Br2 Br 0.22175(4) -0.06289(6) 0.58599(5) 0.0451(2) Uani 1 1 d .
Br3 Br 0.71415(4) 0.46757(6) 0.12021(5) 0.0479(2) Uani 1 1 d .
Br4 Br 0.75102(5) 0.45802(7) 0.64256(6) 0.0633(3) Uani 1 1 d .
P1 P -0.03988(8) -0.32273(10) 0.25653(10) 0.0235(3) Uani 1 1 d .
P2 P 0.46621(8) 0.17436(10) 0.20580(11) 0.0235(3) Uani 1 1 d .
S2 S 0.49822(9) 0.07119(11) 0.15946(13) 0.0361(4) Uani 1 1 d .
S1 S -0.01289(9) -0.42843(11) 0.32954(12) 0.0344(4) Uani 1 1 d .
O2 O 0.4402(2) 0.1564(3) 0.2872(3) 0.0264(9) Uani 1 1 d .
O1 O -0.0662(2) -0.3396(3) 0.1503(3) 0.0261(9) Uani 1 1 d .
C1 C 0.0235(3) -0.2444(3) 0.2551(4) 0.0181(11) Uani 1 1 d .
C13 C 0.1417(3) -0.2018(4) 0.1940(4) 0.0233(12) Uani 1 1 d .
H13A H 0.1542 -0.2486 0.2364 0.028 Uiso 1 1 calc R
C18 C 0.1486(3) -0.2083(4) 0.4848(4) 0.0261(13) Uani 1 1 d .
H18A H 0.1723 -0.2425 0.5358 0.031 Uiso 1 1 calc R
C26 C 0.5275(3) 0.2560(4) 0.2646(4) 0.0186(11) Uani 1 1 d .
C40 C 0.5701(3) 0.3054(4) 0.2248(4) 0.0219(12) Uani 1 1 d .
C43 C 0.6530(3) 0.4026(4) 0.1598(4) 0.0266(13) Uani 1 1 d .
C41 C 0.6096(3) 0.2627(4) 0.1846(4) 0.0254(13) Uani 1 1 d .
H41A H 0.6082 0.1996 0.1797 0.031 Uiso 1 1 calc R
C10 C 0.1065(3) -0.0667(4) 0.0687(4) 0.0267(13) Uani 1 1 d .
H10A H 0.0945 -0.0211 0.0249 0.032 Uiso 1 1 calc R
C8 C 0.0743(3) -0.1868(4) 0.1471(4) 0.0210(12) Uani 1 1 d .
C51 C 0.3879(3) 0.3180(5) 0.1181(4) 0.0333(15) Uani 1 1 d .
H51A H 0.4194 0.3556 0.1592 0.040 Uiso 1 1 calc R
C28 C 0.4789(3) 0.2013(4) 0.3719(4) 0.0255(13) Uani 1 1 d .
C2 C 0.0233(3) -0.2376(4) 0.1714(4) 0.0218(12) Uani 1 1 d .
C20 C -0.1067(3) -0.2647(5) 0.2791(4) 0.0282(14) Uani 1 1 d .
C3 C -0.0291(3) -0.2911(4) 0.1016(4) 0.0245(13) Uani 1 1 d .
C9 C 0.0582(3) -0.1189(4) 0.0834(4) 0.0238(12) Uani 1 1 d .
H9A H 0.0128 -0.1085 0.0494 0.029 Uiso 1 1 calc R
C11 C 0.1728(3) -0.0818(4) 0.1185(4) 0.0234(12) Uani 1 1 d .
C29 C 0.5108(3) 0.1295(5) 0.4409(4) 0.0332(15) Uani 1 1 d .
H29A H 0.5351 0.1591 0.4981 0.040 Uiso 1 1 calc R
H29B H 0.4749 0.0935 0.4500 0.040 Uiso 1 1 calc R
C31 C 0.4282(3) 0.2545(5) 0.4013(4) 0.0295(14) Uani 1 1 d .
H31A H 0.3941 0.2127 0.4067 0.035 Uiso 1 1 calc R
H31B H 0.4517 0.2794 0.4612 0.035 Uiso 1 1 calc R
C46 C 0.3973(3) 0.2256(5) 0.1220(4) 0.0279(14) Uani 1 1 d .
C19 C 0.1046(3) -0.2493(4) 0.4111(4) 0.0260(13) Uani 1 1 d .
H19A H 0.0984 -0.3119 0.4116 0.031 Uiso 1 1 calc R
C35 C 0.6488(3) 0.2877(4) 0.4374(4) 0.0296(14) Uani 1 1 d .
H35A H 0.6600 0.2429 0.4030 0.036 Uiso 1 1 calc R
C33 C 0.5297(3) 0.2589(4) 0.3497(4) 0.0200(11) Uani 1 1 d .
C22 C -0.1580(3) -0.1296(5) 0.3046(5) 0.0393(17) Uani 1 1 d .
H22A H -0.1569 -0.0670 0.3133 0.047 Uiso 1 1 calc R
C14 C 0.0693(3) -0.2004(4) 0.3361(4) 0.0199(11) Uani 1 1 d .
C15 C 0.0777(3) -0.1081(4) 0.3374(4) 0.0255(13) Uani 1 1 d .
H15A H 0.0531 -0.0736 0.2871 0.031 Uiso 1 1 calc R
C17 C 0.1582(3) -0.1174(5) 0.4845(4) 0.0297(14) Uani 1 1 d .
C38 C 0.6171(4) 0.4195(4) 0.5380(5) 0.0334(15) Uani 1 1 d .
H38A H 0.6064 0.4653 0.5719 0.040 Uiso 1 1 calc R
C23 C -0.2112(3) -0.1781(5) 0.3083(5) 0.0374(16) Uani 1 1 d .
H23A H -0.2478 -0.1485 0.3167 0.045 Uiso 1 1 calc R
C44 C 0.6137(3) 0.4475(4) 0.1978(5) 0.0307(15) Uani 1 1 d .
H44A H 0.6146 0.5107 0.2013 0.037 Uiso 1 1 calc R
C37 C 0.6819(3) 0.3979(5) 0.5525(4) 0.0333(15) Uani 1 1 d .
C45 C 0.5727(3) 0.3982(4) 0.2312(4) 0.0275(13) Uani 1 1 d .
H45A H 0.5458 0.4281 0.2589 0.033 Uiso 1 1 calc R
C39 C 0.5667(3) 0.3738(4) 0.4732(4) 0.0317(15) Uani 1 1 d .
H39A H 0.5215 0.3877 0.4639 0.038 Uiso 1 1 calc R
C21 C -0.1060(3) -0.1720(4) 0.2882(5) 0.0323(15) Uani 1 1 d .
H21A H -0.0699 -0.1382 0.2832 0.039 Uiso 1 1 calc R
C12 C 0.1902(3) -0.1505(4) 0.1800(4) 0.0268(13) Uani 1 1 d .
H12A H 0.2357 -0.1621 0.2124 0.032 Uiso 1 1 calc R
C5 C -0.1133(3) -0.1614(5) 0.0647(5) 0.0351(16) Uani 1 1 d .
H5A H -0.1459 -0.1309 0.0144 0.053 Uiso 1 1 calc R
H5B H -0.0793 -0.1189 0.0984 0.053 Uiso 1 1 calc R
H5C H -0.1358 -0.1863 0.1035 0.053 Uiso 1 1 calc R
C32 C 0.3935(3) 0.3297(5) 0.3409(5) 0.0395(17) Uani 1 1 d .
H32A H 0.3631 0.3596 0.3657 0.059 Uiso 1 1 calc R
H32B H 0.3683 0.3058 0.2819 0.059 Uiso 1 1 calc R
H32C H 0.4266 0.3724 0.3356 0.059 Uiso 1 1 calc R
C34 C 0.5818(3) 0.3082(4) 0.4221(4) 0.0222(12) Uani 1 1 d .
C4 C -0.0808(3) -0.2361(5) 0.0304(4) 0.0333(15) Uani 1 1 d .
H4A H -0.0590 -0.2099 -0.0095 0.040 Uiso 1 1 calc R
H4B H -0.1160 -0.2768 -0.0059 0.040 Uiso 1 1 calc R
C7 C 0.0489(4) -0.4265(5) 0.1199(5) 0.0414(18) Uani 1 1 d .
H7A H 0.0653 -0.4689 0.0856 0.062 Uiso 1 1 calc R
H7B H 0.0262 -0.4590 0.1543 0.062 Uiso 1 1 calc R
H7C H 0.0864 -0.3932 0.1604 0.062 Uiso 1 1 calc R
C50 C 0.3319(4) 0.3551(6) 0.0534(5) 0.0434(18) Uani 1 1 d .
H50A H 0.3257 0.4178 0.0502 0.052 Uiso 1 1 calc R
C16 C 0.1222(3) -0.0659(4) 0.4125(5) 0.0293(14) Uani 1 1 d .
H16A H 0.1275 -0.0030 0.4138 0.035 Uiso 1 1 calc R
C49 C 0.2856(4) 0.3000(7) -0.0058(5) 0.052(2) Uani 1 1 d .
H49A H 0.2471 0.3251 -0.0484 0.062 Uiso 1 1 calc R
C25 C -0.1600(3) -0.3142(5) 0.2855(5) 0.0382(17) Uani 1 1 d .
H25A H -0.1605 -0.3772 0.2801 0.046 Uiso 1 1 calc R
C36 C 0.6983(3) 0.3325(5) 0.5019(5) 0.0358(16) Uani 1 1 d .
H36A H 0.7437 0.3189 0.5119 0.043 Uiso 1 1 calc R
C6 C 0.0010(4) -0.3628(5) 0.0574(5) 0.0347(15) Uani 1 1 d .
H6A H -0.0358 -0.3978 0.0158 0.042 Uiso 1 1 calc R
H6B H 0.0243 -0.3324 0.0216 0.042 Uiso 1 1 calc R
C47 C 0.3512(3) 0.1712(6) 0.0593(5) 0.0397(18) Uani 1 1 d .
H47A H 0.3582 0.1087 0.0594 0.048 Uiso 1 1 calc R
C30 C 0.5586(4) 0.0666(5) 0.4184(5) 0.0398(17) Uani 1 1 d .
H30A H 0.5763 0.0235 0.4667 0.060 Uiso 1 1 calc R
H30B H 0.5952 0.1010 0.4109 0.060 Uiso 1 1 calc R
H30C H 0.5349 0.0349 0.3630 0.060 Uiso 1 1 calc R
C42 C 0.6511(3) 0.3105(5) 0.1515(4) 0.0307(14) Uani 1 1 d .
H42A H 0.6780 0.2809 0.1236 0.037 Uiso 1 1 calc R
C24 C -0.2122(4) -0.2695(6) 0.2999(6) 0.0445(19) Uani 1 1 d .
H24A H -0.2490 -0.3023 0.3040 0.053 Uiso 1 1 calc R
C48 C 0.2950(4) 0.2093(6) -0.0034(5) 0.048(2) Uani 1 1 d .
H48A H 0.2631 0.1723 -0.0445 0.058 Uiso 1 1 calc R

loop_
_atom_site_aniso_label
_atom_site_aniso_U_11
_atom_site_aniso_U_22
_atom_site_aniso_U_33
_atom_site_aniso_U_23
_atom_site_aniso_U_13
_atom_site_aniso_U_12
Br1 0.0311(4) 0.0295(4) 0.0450(4) 0.0037(3) 0.0186(3) -0.0034(3)
Br2 0.0387(4) 0.0594(5) 0.0362(4) -0.0212(3) 0.0115(3) -0.0129(4)
Br3 0.0388(4) 0.0651(6) 0.0424(4) 0.0192(4) 0.0174(3) -0.0154(4)
Br4 0.0610(6) 0.0751(7) 0.0439(5) -0.0189(4) 0.0053(4) -0.0302(5)
P1 0.0308(8) 0.0180(8) 0.0234(8) 0.0005(6) 0.0117(6) -0.0039(6)
P2 0.0290(8) 0.0191(8) 0.0254(8) -0.0011(6) 0.0132(6) -0.0065(6)
S2 0.0485(10) 0.0230(9) 0.0456(10) -0.0083(7) 0.0274(9) -0.0069(7)
S1 0.0500(10) 0.0188(8) 0.0323(9) 0.0039(6) 0.0113(8) -0.0056(7)
O2 0.032(2) 0.024(2) 0.025(2) -0.0002(17) 0.0122(18) -0.0080(19)
O1 0.033(2) 0.024(2) 0.023(2) -0.0001(17) 0.0114(18) -0.0050(19)
C1 0.023(3) 0.006(3) 0.025(3) 0.002(2) 0.008(2) 0.002(2)
C13 0.029(3) 0.019(3) 0.019(3) 0.006(2) 0.004(2) 0.000(2)
C18 0.037(3) 0.026(3) 0.016(3) 0.002(2) 0.010(2) 0.004(3)
C26 0.027(3) 0.013(3) 0.019(3) -0.002(2) 0.011(2) -0.002(2)
C40 0.026(3) 0.017(3) 0.026(3) 0.000(2) 0.014(2) -0.003(2)
C43 0.023(3) 0.032(4) 0.025(3) 0.010(3) 0.007(2) -0.007(3)
C41 0.031(3) 0.021(3) 0.027(3) -0.005(2) 0.013(3) -0.004(3)
C10 0.034(3) 0.023(3) 0.028(3) 0.009(2) 0.017(3) 0.006(3)
C8 0.025(3) 0.022(3) 0.016(3) -0.002(2) 0.008(2) 0.005(2)
C51 0.036(4) 0.039(4) 0.026(3) 0.004(3) 0.012(3) -0.003(3)
C28 0.028(3) 0.023(3) 0.028(3) -0.002(2) 0.013(3) -0.004(3)
C2 0.024(3) 0.014(3) 0.028(3) 0.000(2) 0.009(2) -0.001(2)
C20 0.025(3) 0.039(4) 0.021(3) 0.000(3) 0.008(2) -0.001(3)
C3 0.030(3) 0.022(3) 0.021(3) -0.002(2) 0.008(2) -0.005(3)
C9 0.022(3) 0.016(3) 0.033(3) 0.001(2) 0.009(2) -0.003(2)
C11 0.029(3) 0.013(3) 0.030(3) -0.004(2) 0.013(3) -0.004(2)
C29 0.046(4) 0.029(4) 0.026(3) 0.005(3) 0.015(3) -0.010(3)
C31 0.027(3) 0.036(4) 0.031(3) -0.003(3) 0.017(3) -0.006(3)
C46 0.027(3) 0.038(4) 0.022(3) 0.001(3) 0.014(2) -0.007(3)
C19 0.034(3) 0.019(3) 0.027(3) 0.002(2) 0.014(3) 0.002(3)
C35 0.033(3) 0.027(4) 0.034(4) 0.000(3) 0.019(3) -0.002(3)
C33 0.027(3) 0.013(3) 0.023(3) -0.003(2) 0.013(2) -0.004(2)
C22 0.037(4) 0.042(4) 0.039(4) -0.005(3) 0.012(3) 0.005(3)
C14 0.027(3) 0.017(3) 0.018(3) -0.002(2) 0.010(2) 0.001(2)
C15 0.028(3) 0.025(3) 0.023(3) 0.006(2) 0.007(2) 0.000(3)
C17 0.025(3) 0.040(4) 0.024(3) -0.006(3) 0.009(3) -0.001(3)
C38 0.048(4) 0.025(4) 0.030(3) -0.006(3) 0.018(3) -0.003(3)
C23 0.032(4) 0.041(5) 0.042(4) 0.003(3) 0.017(3) 0.006(3)
C44 0.029(3) 0.018(3) 0.044(4) 0.011(3) 0.011(3) 0.004(3)
C37 0.040(4) 0.029(4) 0.031(3) -0.003(3) 0.012(3) -0.014(3)
C45 0.028(3) 0.022(3) 0.036(4) -0.003(3) 0.016(3) 0.001(3)
C39 0.037(4) 0.030(4) 0.033(3) -0.003(3) 0.018(3) -0.002(3)
C21 0.030(3) 0.021(3) 0.046(4) -0.006(3) 0.013(3) 0.000(3)
C12 0.024(3) 0.024(3) 0.032(3) 0.000(3) 0.008(3) 0.002(3)
C5 0.026(3) 0.035(4) 0.043(4) 0.014(3) 0.010(3) 0.008(3)
C32 0.031(4) 0.048(5) 0.044(4) -0.001(3) 0.019(3) 0.007(3)
C34 0.028(3) 0.018(3) 0.024(3) -0.001(2) 0.013(2) -0.006(2)
C4 0.032(3) 0.034(4) 0.029(3) 0.002(3) 0.005(3) -0.013(3)
C7 0.052(4) 0.025(4) 0.054(5) -0.004(3) 0.027(4) 0.010(3)
C50 0.044(4) 0.048(5) 0.042(4) 0.017(4) 0.020(4) 0.010(4)
C16 0.035(3) 0.019(3) 0.037(4) -0.007(3) 0.017(3) 0.000(3)
C49 0.027(4) 0.092(7) 0.032(4) 0.014(4) 0.005(3) -0.003(4)
C25 0.032(4) 0.037(4) 0.049(4) 0.000(3) 0.019(3) -0.007(3)
C36 0.028(3) 0.044(4) 0.036(4) 0.003(3) 0.012(3) -0.010(3)
C6 0.046(4) 0.028(4) 0.035(4) -0.008(3) 0.020(3) -0.006(3)
C47 0.035(4) 0.058(5) 0.032(4) -0.008(3) 0.019(3) -0.013(3)
C30 0.047(4) 0.030(4) 0.038(4) 0.007(3) 0.009(3) 0.004(3)
C42 0.030(3) 0.039(4) 0.028(3) -0.005(3) 0.016(3) -0.005(3)
C24 0.034(4) 0.049(5) 0.056(5) 0.002(4) 0.023(4) -0.011(3)
C48 0.037(4) 0.072(6) 0.039(4) 0.002(4) 0.015(3) -0.012(4)

loop_
_atom_type_symbol
_atom_type_description
_atom_type_scat_dispersion_real
_atom_type_scat_dispersion_imag
_atom_type_scat_source
C C 0.0033 0.0016 'International Tables Vol C Tables 4.2.6.8 and 6.1.1.4'
H H 0.0000 0.0000 'International Tables Vol C Tables 4.2.6.8 and 6.1.1.4'
O O 0.0106 0.0060 'International Tables Vol C Tables 4.2.6.8 and 6.1.1.4'
P P 0.1023 0.0942 'International Tables Vol C Tables 4.2.6.8 and 6.1.1.4'
S S 0.1246 0.1234 'International Tables Vol C Tables 4.2.6.8 and 6.1.1.4'
Br Br -0.2901 2.4595 'International Tables Vol C Tables 4.2.6.8 and 6.1.1.4'

loop_
_geom_angle_atom_site_label_1
_geom_angle_atom_site_label_2
_geom_angle_atom_site_label_3
_geom_angle
O1 P1 C1 94.7(2)
O1 P1 C20 105.7(3)
C1 P1 C20 109.7(3)
O1 P1 S1 115.51(18)
C1 P1 S1 118.1(2)
C20 P1 S1 111.5(2)
O2 P2 C46 104.7(3)
O2 P2 C26 94.7(2)
C46 P2 C26 111.3(3)
O2 P2 S2 116.25(19)
C46 P2 S2 111.4(2)
C26 P2 S2 116.9(2)
C28 O2 P2 115.1(3)
C3 O1 P1 114.9(3)
C2 C1 C14 127.8(5)
C2 C1 P1 108.5(4)
C14 C1 P1 123.7(4)
C12 C13 C8 121.4(5)
C12 C13 H13A 119.3
C8 C13 H13A 119.3
C19 C18 C17 119.8(6)
C19 C18 H18A 120.1
C17 C18 H18A 120.1
C33 C26 C40 127.3(5)
C33 C26 P2 108.5(4)
C40 C26 P2 124.1(4)
C41 C40 C45 118.8(5)
C41 C40 C26 122.2(5)
C45 C40 C26 118.9(5)
C44 C43 C42 122.0(6)
C44 C43 Br3 119.4(5)
C42 C43 Br3 118.6(5)
C42 C41 C40 120.8(6)
C42 C41 H41A 119.6
C40 C41 H41A 119.6
C9 C10 C11 119.2(6)
C9 C10 H10A 120.4
C11 C10 H10A 120.4
C9 C8 C13 117.4(5)
C9 C8 C2 122.9(5)
C13 C8 C2 119.5(5)
C46 C51 C50 119.9(7)
C46 C51 H51A 120.0
C50 C51 H51A 120.0
O2 C28 C33 105.4(5)
O2 C28 C29 108.2(5)
C33 C28 C29 113.1(5)
O2 C28 C31 106.3(5)
C33 C28 C31 114.1(5)
C29 C28 C31 109.4(5)
C1 C2 C8 123.2(5)
C1 C2 C3 116.3(5)
C8 C2 C3 120.3(5)
C25 C20 C21 120.1(6)
C25 C20 P1 118.6(5)
C21 C20 P1 121.2(5)
O1 C3 C2 105.6(5)
O1 C3 C4 106.1(5)
C2 C3 C4 115.3(5)
O1 C3 C6 106.3(5)
C2 C3 C6 112.7(5)
C4 C3 C6 110.0(5)
C10 C9 C8 121.7(6)
C10 C9 H9A 119.1
C8 C9 H9A 119.1
C12 C11 C10 120.1(5)
C12 C11 Br1 120.1(5)
C10 C11 Br1 119.8(5)
C30 C29 C28 115.9(5)
C30 C29 H29A 108.3
C28 C29 H29A 108.3
C30 C29 H29B 108.3
C28 C29 H29B 108.3
H29A C29 H29B 107.4
C32 C31 C28 115.8(5)
C32 C31 H31A 108.3
C28 C31 H31A 108.3
C32 C31 H31B 108.3
C28 C31 H31B 108.3
H31A C31 H31B 107.4
C51 C46 C47 119.3(6)
C51 C46 P2 121.8(5)
C47 C46 P2 118.9(6)
C18 C19 C14 121.0(6)
C18 C19 H19A 119.5
C14 C19 H19A 119.5
C36 C35 C34 120.2(6)
C36 C35 H35A 119.9
C34 C35 H35A 119.9
C26 C33 C34 123.8(5)
C26 C33 C28 115.9(5)
C34 C33 C28 120.1(5)
C23 C22 C21 120.0(7)
C23 C22 H22A 120.0
C21 C22 H22A 120.0
C19 C14 C15 118.8(5)
C19 C14 C1 121.3(5)
C15 C14 C1 119.9(5)
C14 C15 C16 120.4(6)
C14 C15 H15A 119.8
C16 C15 H15A 119.8
C18 C17 C16 121.0(6)
C18 C17 Br2 118.9(5)
C16 C17 Br2 120.1(5)
C37 C38 C39 119.5(6)
C37 C38 H38A 120.3
C39 C38 H38A 120.3
C22 C23 C24 120.7(7)
C22 C23 H23A 119.7
C24 C23 H23A 119.7
C43 C44 C45 118.2(6)
C43 C44 H44A 120.9
C45 C44 H44A 120.9
C38 C37 C36 120.9(6)
C38 C37 Br4 119.8(5)
C36 C37 Br4 119.3(5)
C44 C45 C40 121.3(6)
C44 C45 H45A 119.4
C40 C45 H45A 119.4
C34 C39 C38 120.7(6)
C34 C39 H39A 119.6
C38 C39 H39A 119.6
C22 C21 C20 119.8(6)
C22 C21 H21A 120.1
C20 C21 H21A 120.1
C13 C12 C11 120.1(6)
C13 C12 H12A 120.0
C11 C12 H12A 120.0
C4 C5 H5A 109.5
C4 C5 H5B 109.5
H5A C5 H5B 109.5
C4 C5 H5C 109.5
H5A C5 H5C 109.5
H5B C5 H5C 109.5
C31 C32 H32A 109.5
C31 C32 H32B 109.5
H32A C32 H32B 109.5
C31 C32 H32C 109.5
H32A C32 H32C 109.5
H32B C32 H32C 109.5
C39 C34 C35 118.9(6)
C39 C34 C33 122.9(5)
C35 C34 C33 118.2(5)
C5 C4 C3 115.6(6)
C5 C4 H4A 108.4
C3 C4 H4A 108.4
C5 C4 H4B 108.4
C3 C4 H4B 108.4
H4A C4 H4B 107.4
C6 C7 H7A 109.5
C6 C7 H7B 109.5
H7A C7 H7B 109.5
C6 C7 H7C 109.5
H7A C7 H7C 109.5
H7B C7 H7C 109.5
C49 C50 C51 119.9(8)
C49 C50 H50A 120.1
C51 C50 H50A 120.1
C17 C16 C15 118.9(6)
C17 C16 H16A 120.5
C15 C16 H16A 120.5
C48 C49 C50 120.6(7)
C48 C49 H49A 119.7
C50 C49 H49A 119.7
C24 C25 C20 118.7(7)
C24 C25 H25A 120.6
C20 C25 H25A 120.6
C35 C36 C37 119.9(6)
C35 C36 H36A 120.1
C37 C36 H36A 120.1
C7 C6 C3 115.7(6)
C7 C6 H6A 108.3
C3 C6 H6A 108.3
C7 C6 H6B 108.3
C3 C6 H6B 108.3
H6A C6 H6B 107.4
C48 C47 C46 119.8(8)
C48 C47 H47A 120.1
C46 C47 H47A 120.1
C29 C30 H30A 109.5
C29 C30 H30B 109.5
H30A C30 H30B 109.5
C29 C30 H30C 109.5
H30A C30 H30C 109.5
H30B C30 H30C 109.5
C41 C42 C43 118.9(6)
C41 C42 H42A 120.6
C43 C42 H42A 120.6
C23 C24 C25 120.7(7)
C23 C24 H24A 119.7
C25 C24 H24A 119.7
C49 C48 C47 120.5(8)
C49 C48 H48A 119.8
C47 C48 H48A 119.8

loop_
_geom_bond_atom_site_label_1
_geom_bond_atom_site_label_2
_geom_bond_distance
Br1 C11 1.893(6)
Br2 C17 1.910(6)
Br3 C43 1.905(6)
Br4 C37 1.903(7)
P1 O1 1.617(4)
P1 C1 1.801(6)
P1 C20 1.813(6)
P1 S1 1.938(2)
P2 O2 1.605(4)
P2 C46 1.792(7)
P2 C26 1.806(6)
P2 S2 1.940(2)
O2 C28 1.486(7)
O1 C3 1.478(7)
C1 C2 1.343(8)
C1 C14 1.485(8)
C13 C12 1.369(8)
C13 C8 1.398(8)
C13 H13A 0.9500
C18 C19 1.377(8)
C18 C17 1.381(9)
C18 H18A 0.9500
C26 C33 1.346(8)
C26 C40 1.479(7)
C40 C41 1.383(8)
C40 C45 1.396(8)
C43 C44 1.373(9)
C43 C42 1.388(9)
C41 C42 1.381(8)
C41 H41A 0.9500
C10 C9 1.381(8)
C10 C11 1.388(9)
C10 H10A 0.9500
C8 C9 1.398(8)
C8 C2 1.488(8)
C51 C46 1.401(10)
C51 C50 1.403(10)
C51 H51A 0.9500
C28 C33 1.523(8)
C28 C29 1.527(9)
C28 C31 1.545(8)
C2 C3 1.514(8)
C20 C25 1.395(9)
C20 C21 1.399(9)
C3 C4 1.530(9)
C3 C6 1.546(9)
C9 H9A 0.9500
C11 C12 1.385(8)
C29 C30 1.522(10)
C29 H29A 0.9900
C29 H29B 0.9900
C31 C32 1.506(10)
C31 H31A 0.9900
C31 H31B 0.9900
C46 C47 1.403(9)
C19 C14 1.390(8)
C19 H19A 0.9500
C35 C36 1.376(9)
C35 C34 1.404(8)
C35 H35A 0.9500
C33 C34 1.499(8)
C22 C23 1.369(10)
C22 C21 1.383(9)
C22 H22A 0.9500
C14 C15 1.397(8)
C15 C16 1.403(9)
C15 H15A 0.9500
C17 C16 1.382(9)
C38 C37 1.365(10)
C38 C39 1.394(9)
C38 H38A 0.9500
C23 C24 1.378(11)
C23 H23A 0.9500
C44 C45 1.387(9)
C44 H44A 0.9500
C37 C36 1.392(10)
C45 H45A 0.9500
C39 C34 1.388(8)
C39 H39A 0.9500
C21 H21A 0.9500
C12 H12A 0.9500
C5 C4 1.519(10)
C5 H5A 0.9800
C5 H5B 0.9800
C5 H5C 0.9800
C32 H32A 0.9800
C32 H32B 0.9800
C32 H32C 0.9800
C4 H4A 0.9900
C4 H4B 0.9900
C7 C6 1.505(10)
C7 H7A 0.9800
C7 H7B 0.9800
C7 H7C 0.9800
C50 C49 1.385(12)
C50 H50A 0.9500
C16 H16A 0.9500
C49 C48 1.374(12)
C49 H49A 0.9500
C25 C24 1.388(10)
C25 H25A 0.9500
C36 H36A 0.9500
C6 H6A 0.9900
C6 H6B 0.9900
C47 C48 1.398(11)
C47 H47A 0.9500
C30 H30A 0.9800
C30 H30B 0.9800
C30 H30C 0.9800
C42 H42A 0.9500
C24 H24A 0.9500
C48 H48A 0.9500

loop_
_geom_torsion_atom_site_label_1
_geom_torsion_atom_site_label_2
_geom_torsion_atom_site_label_3
_geom_torsion_atom_site_label_4
_geom_torsion
C46 P2 O2 C28 -120.2(4)
C26 P2 O2 C28 -6.7(4)
S2 P2 O2 C28 116.5(4)
C1 P1 O1 C3 2.1(4)
C20 P1 O1 C3 114.0(4)
S1 P1 O1 C3 -122.2(4)
O1 P1 C1 C2 -2.6(4)
C20 P1 C1 C2 -111.1(4)
S1 P1 C1 C2 119.6(4)
O1 P1 C1 C14 -179.8(5)
C20 P1 C1 C14 71.7(5)
S1 P1 C1 C14 -57.5(5)
O2 P2 C26 C33 6.4(4)
C46 P2 C26 C33 114.2(4)
S2 P2 C26 C33 -116.2(4)
O2 P2 C26 C40 -177.3(5)
C46 P2 C26 C40 -69.5(5)
S2 P2 C26 C40 60.1(5)
C33 C26 C40 C41 121.0(7)
P2 C26 C40 C41 -54.6(8)
C33 C26 C40 C45 -56.3(9)
P2 C26 C40 C45 128.1(6)
C45 C40 C41 C42 0.3(9)
C26 C40 C41 C42 -177.1(6)
C12 C13 C8 C9 1.8(9)
C12 C13 C8 C2 -173.4(6)
P2 O2 C28 C33 5.0(6)
P2 O2 C28 C29 -116.2(5)
P2 O2 C28 C31 126.4(4)
C14 C1 C2 C8 4.3(9)
P1 C1 C2 C8 -172.7(4)
C14 C1 C2 C3 179.5(5)
P1 C1 C2 C3 2.5(6)
C9 C8 C2 C1 -124.9(6)
C13 C8 C2 C1 50.1(8)
C9 C8 C2 C3 60.1(8)
C13 C8 C2 C3 -124.9(6)
O1 P1 C20 C25 80.8(6)
C1 P1 C20 C25 -178.2(5)
S1 P1 C20 C25 -45.4(6)
O1 P1 C20 C21 -97.9(6)
C1 P1 C20 C21 3.1(6)
S1 P1 C20 C21 135.9(5)
P1 O1 C3 C2 -1.0(6)
P1 O1 C3 C4 -123.8(4)
P1 O1 C3 C6 119.0(4)
C1 C2 C3 O1 -1.1(7)
C8 C2 C3 O1 174.2(5)
C1 C2 C3 C4 115.7(6)
C8 C2 C3 C4 -69.0(7)
C1 C2 C3 C6 -116.8(6)
C8 C2 C3 C6 58.5(7)
C11 C10 C9 C8 -0.2(9)
C13 C8 C9 C10 -1.8(9)
C2 C8 C9 C10 173.2(6)
C9 C10 C11 C12 2.3(9)
C9 C10 C11 Br1 -175.1(5)
O2 C28 C29 C30 60.4(7)
C33 C28 C29 C30 -55.9(8)
C31 C28 C29 C30 175.8(6)
O2 C28 C31 C32 -64.8(7)
C33 C28 C31 C32 50.9(8)
C29 C28 C31 C32 178.6(6)
C50 C51 C46 C47 1.7(9)
C50 C51 C46 P2 -177.6(5)
O2 P2 C46 C51 88.9(5)
C26 P2 C46 C51 -12.3(6)
S2 P2 C46 C51 -144.7(5)
O2 P2 C46 C47 -90.4(5)
C26 P2 C46 C47 168.4(5)
S2 P2 C46 C47 36.0(5)
C17 C18 C19 C14 -0.3(9)
C40 C26 C33 C34 -6.1(9)
P2 C26 C33 C34 170.1(5)
C40 C26 C33 C28 179.4(5)
P2 C26 C33 C28 -4.5(6)
O2 C28 C33 C26 0.2(7)
C29 C28 C33 C26 118.1(6)
C31 C28 C33 C26 -116.1(6)
O2 C28 C33 C34 -174.6(5)
C29 C28 C33 C34 -56.7(7)
C31 C28 C33 C34 69.2(7)
C18 C19 C14 C15 -1.7(9)
C18 C19 C14 C1 177.8(5)
C2 C1 C14 C19 -126.3(7)
P1 C1 C14 C19 50.4(7)
C2 C1 C14 C15 53.3(8)
P1 C1 C14 C15 -130.1(5)
C19 C14 C15 C16 1.4(9)
C1 C14 C15 C16 -178.1(5)
C19 C18 C17 C16 2.6(9)
C19 C18 C17 Br2 -177.8(5)
C21 C22 C23 C24 3.0(12)
C42 C43 C44 C45 2.0(10)
Br3 C43 C44 C45 -176.0(5)
C39 C38 C37 C36 1.7(10)
C39 C38 C37 Br4 -178.7(5)
C43 C44 C45 C40 -1.3(10)
C41 C40 C45 C44 0.2(10)
C26 C40 C45 C44 177.6(6)
C37 C38 C39 C34 -1.5(10)
C23 C22 C21 C20 -2.6(11)
C25 C20 C21 C22 0.7(10)
P1 C20 C21 C22 179.4(5)
C8 C13 C12 C11 0.2(9)
C10 C11 C12 C13 -2.3(9)
Br1 C11 C12 C13 175.1(5)
C38 C39 C34 C35 0.7(9)
C38 C39 C34 C33 -178.1(6)
C36 C35 C34 C39 -0.2(9)
C36 C35 C34 C33 178.7(6)
C26 C33 C34 C39 123.2(7)
C28 C33 C34 C39 -62.5(8)
C26 C33 C34 C35 -55.6(8)
C28 C33 C34 C35 118.7(6)
O1 C3 C4 C5 66.7(6)
C2 C3 C4 C5 -49.7(7)
C6 C3 C4 C5 -178.6(5)
C46 C51 C50 C49 0.8(10)
C18 C17 C16 C15 -2.9(9)
Br2 C17 C16 C15 177.6(5)
C14 C15 C16 C17 0.9(9)
C51 C50 C49 C48 -1.8(11)
C21 C20 C25 C24 0.8(11)
P1 C20 C25 C24 -177.9(6)
C34 C35 C36 C37 0.4(10)
C38 C37 C36 C35 -1.1(10)
Br4 C37 C36 C35 179.2(5)
O1 C3 C6 C7 -61.0(7)
C2 C3 C6 C7 54.2(8)
C4 C3 C6 C7 -175.5(6)
C51 C46 C47 C48 -3.1(9)
P2 C46 C47 C48 176.2(5)
C40 C41 C42 C43 0.4(10)
C44 C43 C42 C41 -1.6(10)
Br3 C43 C42 C41 176.4(5)
C22 C23 C24 C25 -1.5(12)
C20 C25 C24 C23 -0.4(12)
C50 C49 C48 C47 0.4(11)
C46 C47 C48 C49 2.1(11)
